data_1544749
loop_
_publ_author_name
'Sarkar, Sounak'
'Row, Tayur N. Guru'

_publ_section_title
;
 A heuristic approach to evaluate <i>peri</i> interactions <i>versus</i>
 intermolecular interactions in an overcrowded naphthalene
;
_journal_issue 1
_journal_name_full IUCrJ
_journal_page_first
;
;
_journal_paper_doi 10.1107/S205225251601808X
_journal_volume 4
_journal_year 2017
_chemical_formula_moiety 'C10 Cl8'
_chemical_formula_sum 'C10 Cl8'
_chemical_formula_weight 403.70
_space_group_crystal_system monoclinic
_space_group_IT_number 14
_space_group_name_Hall '-P 2yn'
_space_group_name_H-M_alt 'P 1 21/n 1'
_symmetry_space_group_name_Hall '-P 2yn'
_symmetry_space_group_name_H-M 'P 1 21/n 1'
_audit_conform_dict_location ftp://ftp.iucr.org/pub/cif_core.dic
_audit_conform_dict_name cif_core.dic
_audit_conform_dict_version 2.3
_audit_creation_date '12-May-05 T09:09:37-00:00'
_audit_creation_method 'XD routine XDCIF'
_cell_angle_alpha 90
_cell_angle_beta 98.3580(10)
_cell_angle_gamma 90
_cell_formula_units_Z 4
_cell_length_a 9.71880(10)
_cell_length_b 7.15980(10)
_cell_length_c 18.2787(3)
_cell_measurement_reflns_used 32217
_cell_measurement_temperature 100(2)
_cell_measurement_theta_max 51.0180
_cell_measurement_theta_min 3.5360
_cell_volume 1258.41(3)
_computing_cell_refinement
;
CrysAlisPro, Agilent Technologies,
Version 1.171.37.35 (release 13-08-2014 CrysAlis171 .NET)
(compiled Aug 13 2014,18:06:01)
;
_computing_data_collection
;
CrysAlisPro, Agilent Technologies,
Version 1.171.37.35 (release 13-08-2014 CrysAlis171 .NET)
(compiled Aug 13 2014,18:06:01)
;
_computing_data_reduction
;
CrysAlisPro, Agilent Technologies,
Version 1.171.37.35 (release 13-08-2014 CrysAlis171 .NET)
(compiled Aug 13 2014,18:06:01)
;
_computing_molecular_graphics 'Volkov et al, (2006)'
_computing_publication_material 'Volkov et al, (2006)'
_computing_structure_refinement 'Volkov et al, (2006)'
_diffrn_ambient_environment N~2~
_diffrn_ambient_temperature 100(2)
_diffrn_detector 'CCD plate'
_diffrn_detector_area_resol_mean 8.0419
_diffrn_detector_type Eos
_diffrn_measured_fraction_theta_full 0.9615
_diffrn_measured_fraction_theta_max 0.9953
_diffrn_measurement_details
;
#__ type_ start__ end____ width___ exp.time_
  1 omega  -20.00   41.00   1.0000   14.0000
omega____ theta____ kappa____ phi______ frames
    -       -1.0566  -99.0000  120.0000 61

#__ type_ start__ end____ width___ exp.time_
  2 omega  -29.00   71.00   1.0000   14.0000
omega____ theta____ kappa____ phi______ frames
    -        1.0566   77.0000   30.0000 100

#__ type_ start__ end____ width___ exp.time_
  3 omega  -68.00   22.00   1.0000   14.0000
omega____ theta____ kappa____ phi______ frames
    -        1.0566  -57.0000  -90.0000 90

#__ type_ start__ end____ width___ exp.time_
  4 omega   47.00  142.00   1.0000   58.2350
omega____ theta____ kappa____ phi______ frames
    -       70.6080   45.0000 -150.0000 95

#__ type_ start__ end____ width___ exp.time_
  5 omega   41.00  141.00   1.0000   58.2350
omega____ theta____ kappa____ phi______ frames
    -       70.6080   77.0000 -150.0000 100

#__ type_ start__ end____ width___ exp.time_
  6 omega    2.00  121.00   1.0000   58.2350
omega____ theta____ kappa____ phi______ frames
    -       70.6080 -125.0000 -150.0000 119

#__ type_ start__ end____ width___ exp.time_
  7 omega    0.00  101.00   1.0000   58.2350
omega____ theta____ kappa____ phi______ frames
    -       70.6080  -77.0000   60.0000 101

#__ type_ start__ end____ width___ exp.time_
  8 omega    3.00   92.00   1.0000   58.2350
omega____ theta____ kappa____ phi______ frames
    -       70.6080  -61.0000  -60.0000 89

#__ type_ start__ end____ width___ exp.time_
  9 omega   -2.00   69.00   1.0000   58.2350
omega____ theta____ kappa____ phi______ frames
    -       70.6080  -30.0000 -150.0000 71

#__ type_ start__ end____ width___ exp.time_
 10 omega    2.00  121.00   1.0000   58.2350
omega____ theta____ kappa____ phi______ frames
    -       70.6080 -125.0000   60.0000 119

#__ type_ start__ end____ width___ exp.time_
 11 omega   -2.00   69.00   1.0000   58.2350
omega____ theta____ kappa____ phi______ frames
    -       70.6080  -30.0000  -90.0000 71

#__ type_ start__ end____ width___ exp.time_
 12 omega    3.00   92.00   1.0000   58.2350
omega____ theta____ kappa____ phi______ frames
    -       70.6080  -61.0000  150.0000 89

#__ type_ start__ end____ width___ exp.time_
 13 omega   47.00  142.00   1.0000   58.2350
omega____ theta____ kappa____ phi______ frames
    -       70.6080   45.0000  -60.0000 95

#__ type_ start__ end____ width___ exp.time_
 14 omega   -2.00   69.00   1.0000   58.2350
omega____ theta____ kappa____ phi______ frames
    -       70.6080  -30.0000   60.0000 71

#__ type_ start__ end____ width___ exp.time_
 15 omega   -1.00  109.00   1.0000   58.2350
omega____ theta____ kappa____ phi______ frames
    -       70.6080  -94.0000  -90.0000 110

#__ type_ start__ end____ width___ exp.time_
 16 omega  -20.00   41.00   1.0000   14.0000
omega____ theta____ kappa____ phi______ frames
    -       -1.0566  -99.0000 -150.0000 61

#__ type_ start__ end____ width___ exp.time_
 17 omega  -71.00   29.00   1.0000   14.0000
omega____ theta____ kappa____ phi______ frames
    -       -1.0566  -77.0000   30.0000 100

#__ type_ start__ end____ width___ exp.time_
 18 omega  -20.00   41.00   1.0000   14.0000
omega____ theta____ kappa____ phi______ frames
    -       -1.0566  -99.0000  -30.0000 61

#__ type_ start__ end____ width___ exp.time_
 19 omega -134.00  -90.00   1.0000   58.2350
omega____ theta____ kappa____ phi______ frames
    -      -64.0000  -77.0000 -180.0000 44

#__ type_ start__ end____ width___ exp.time_
 20 omega -134.00  -34.00   1.0000   58.2350
omega____ theta____ kappa____ phi______ frames
    -      -64.0000  -77.0000    0.0000 100

#__ type_ start__ end____ width___ exp.time_
 21 omega -134.00  -34.00   1.0000   58.2350
omega____ theta____ kappa____ phi______ frames
    -      -64.0000  -77.0000  -60.0000 100

#__ type_ start__ end____ width___ exp.time_
 22 omega -132.00  -42.00   1.0000   58.2350
omega____ theta____ kappa____ phi______ frames
    -      -64.0000  -61.0000  120.0000 90

#__ type_ start__ end____ width___ exp.time_
 23 omega -135.00  -41.00   1.0000   58.2350
omega____ theta____ kappa____ phi______ frames
    -      -64.0000  -45.0000   30.0000 94
;
_diffrn_measurement_device 'four-circle diffractometer'
_diffrn_measurement_device_type 'Xcalibur, Eos, Nova'
_diffrn_measurement_method '\w and \p scans'
_diffrn_orient_matrix_UB_11 -0.0735841000
_diffrn_orient_matrix_UB_12 -0.0028672000
_diffrn_orient_matrix_UB_13 -0.0080510000
_diffrn_orient_matrix_UB_21 -0.0012995000
_diffrn_orient_matrix_UB_22 0.0975852000
_diffrn_orient_matrix_UB_23 -0.0067928000
_diffrn_orient_matrix_UB_31 0.0047988000
_diffrn_orient_matrix_UB_32 -0.0169275000
_diffrn_orient_matrix_UB_33 -0.0377800000
_diffrn_radiation_monochromator mirror
_diffrn_radiation_probe x-ray
_diffrn_radiation_type MoK\a
_diffrn_radiation_wavelength 0.71073
_diffrn_reflns_number 105617
_diffrn_reflns_point_group_measured_fraction_full 0.9615
_diffrn_reflns_point_group_measured_fraction_max 0.9953
_diffrn_reflns_theta_full 52.0093
_diffrn_reflns_theta_max 51.2924
_diffrn_reflns_theta_min 2.5394
_diffrn_source 'Mova (Mo) X-ray Source'
_exptl_absorpt_coefficient_mu 1.761
_exptl_absorpt_correction_T_max 0.630
_exptl_absorpt_correction_T_min 0.894
_exptl_absorpt_correction_type gaussian
_exptl_absorpt_process_details
;
CrysAlisPro, Agilent Technologies,
Version 1.171.37.35 (release 13-08-2014 CrysAlis171 .NET)
(compiled Aug 13 2014,18:06:01)
Numerical absorption correction based on gaussian integration over
            a multifaceted crystal model
Empirical absorption correction using spherical harmonics,
 implemented in SCALE3 ABSPACK scaling algorithm.
;
_exptl_crystal_colour yellow
_exptl_crystal_density_diffrn 2.131
_exptl_crystal_density_method 'not measured'
_exptl_crystal_description needle
_exptl_crystal_F_000 784
_exptl_crystal_size_max 0.3158
_exptl_crystal_size_mid 0.2229
_exptl_crystal_size_min 0.0654
_refine_ls_extinction_method none
_refine_ls_goodness_of_fit_ref 1.004
_refine_ls_matrix_type full
_refine_ls_number_parameters 6
_refine_ls_number_reflns 10581
_refine_ls_number_restraints 0
_refine_ls_R_factor_all 0.042
_refine_ls_R_factor_gt 0.025
_refine_ls_shift/su_max 0
_refine_ls_structure_factor_coef Fsqd
_refine_ls_weighting_details
;
        calc w2 = 1/[s^2^(Fo^2^)]
;
_refine_ls_weighting_scheme calc
_refine_ls_wR_factor_ref 0.048
_reflns_number_gt 10581
_reflns_number_total 13899
_reflns_threshold_expression 'I > 2\s(I)'
_cod_data_source_file lc5069.cif
_cod_data_source_block ocn
_cod_database_code 1544749
_chemical_oxdiff_formula 'C4 H6 N4 O3 S2'

loop_
_space_group_symop_id
_space_group_symop_operation_xyz
1 +X,+Y,+Z
2 1/2-X,1/2+Y,1/2-Z
3 -X,-Y,-Z
4 1/2+X,1/2-Y,1/2+Z

loop_
_atom_local_axes_atom_label
_atom_local_axes_atom0
_atom_local_axes_ax1
_atom_local_axes_atom1
_atom_local_axes_atom2
_atom_local_axes_ax2
CL(1) C(1) Z CL(1) C(2) Y
CL(2) C(2) Z CL(2) C(3) Y
CL(3) C(3) Z CL(3) C(4) Y
CL(4) C(4) Z CL(4) C(3) Y
CL(5) C(5) Z CL(5) C(6) Y
CL(6) C(6) Z CL(6) C(5) Y
CL(7) C(7) Z CL(7) C(8) Y
CL(8) C(8) Z CL(8) C(7) Y
C(1) C(2) Z C(1) C(9) Y
C(2) C(1) Z C(2) C(3) Y
C(3) C(4) Z C(3) C(2) Y
C(4) C(3) Z C(4) C(10) Y
C(10) C(5) Z C(10) C(4) Y
C(5) C(6) Z C(5) C(10) Y
C(6) C(5) Z C(6) C(7) Y
C(7) C(8) Z C(7) C(6) Y
C(8) C(7) Z C(8) C(9) Y
C(9) C(1) Z C(9) C(8) Y

loop_
_atom_rho_multipole_atom_label
_atom_rho_multipole_coeff_Pv
_atom_rho_multipole_coeff_P00
_atom_rho_multipole_coeff_P11
_atom_rho_multipole_coeff_P1-1
_atom_rho_multipole_coeff_P10
_atom_rho_multipole_coeff_P20
_atom_rho_multipole_coeff_P21
_atom_rho_multipole_coeff_P2-1
_atom_rho_multipole_coeff_P22
_atom_rho_multipole_coeff_P2-2
_atom_rho_multipole_coeff_P30
_atom_rho_multipole_coeff_P31
_atom_rho_multipole_coeff_P3-1
_atom_rho_multipole_coeff_P32
_atom_rho_multipole_coeff_P3-2
_atom_rho_multipole_coeff_P33
_atom_rho_multipole_coeff_P3-3
_atom_rho_multipole_coeff_P40
_atom_rho_multipole_coeff_P41
_atom_rho_multipole_coeff_P4-1
_atom_rho_multipole_coeff_P42
_atom_rho_multipole_coeff_P4-2
_atom_rho_multipole_coeff_P43
_atom_rho_multipole_coeff_P4-3
_atom_rho_multipole_coeff_P44
_atom_rho_multipole_coeff_P4-4
_atom_rho_multipole_kappa
_atom_rho_multipole_kappa_prime0
_atom_rho_multipole_kappa_prime1
_atom_rho_multipole_kappa_prime2
_atom_rho_multipole_kappa_prime3
_atom_rho_multipole_kappa_prime4
_atom_rho_multipole_radial_slater_n0
_atom_rho_multipole_radial_slater_zeta0
_atom_rho_multipole_radial_slater_n1
_atom_rho_multipole_radial_slater_zeta1
_atom_rho_multipole_radial_slater_n2
_atom_rho_multipole_radial_slater_zeta2
_atom_rho_multipole_radial_slater_n3
_atom_rho_multipole_radial_slater_zeta3
_atom_rho_multipole_radial_slater_n4
_atom_rho_multipole_radial_slater_zeta4
CL(1) 6.939 0 0.0769 -0.0238 -0.0136 -0.2218 0.0749 0.135 0.1803 -0.0099 0.0691 0.0098 0.0068 -0.0445 0.0051 -0.0201 0.0183 -0.008 0.0087 0.0299 -0.0766 0.0103 0.0442 0.0296 0.0096 0.0133 1.023364 0.993789 0.993789 0.993789 0.993789 0.993789 4 4.2587714285714 4 4.2587714285714 4 4.2587714285714 4 4.2587714285714 4 4.2587714285714
CL(2) 6.7971 0 -0.0062 0.0158 -0.0038 -0.3252 0.0194 -0.0289 0.1208 0.0585 0.0328 0.0185 -0.0382 0.0096 -0.0095 0.0216 0.0079 0.129 -0.011 0.0595 -0.0389 0.0101 0.0292 -0.0257 0.0323 0.0538 1.024152 0.985244 0.985244 0.985244 0.985244 0.985244 4 4.2587714285714 4 4.2587714285714 4 4.2587714285714 4 4.2587714285714 4 4.2587714285714
CL(3) 7.166 0 -0.0747 -0.0525 0.0072 -0.1965 -0.116 -0.0812 0.1993 0.0622 0.031 0.0111 0.0229 0.0123 0.0343 0.0845 -0.0155 0.0203 0.0039 -0.0247 -0.0115 -0.0328 -0.0059 -0.0481 0.0058 -0.0421 1.016865 1.022077 1.022077 1.022077 1.022077 1.022077 4 4.2587714285714 4 4.2587714285714 4 4.2587714285714 4 4.2587714285714 4 4.2587714285714
CL(4) 7.2135 0 0.0678 0.0021 0.0422 -0.2288 0.1126 -0.0828 0.2208 -0.0697 0.0249 0.0401 -0.0008 0.0343 0.0548 -0.0005 0.0282 -0.0334 0.0071 -0.0362 -0.0223 0.0315 0.0261 -0.0292 0.0321 -0.0109 1.017965 0.981425 0.981425 0.981425 0.981425 0.981425 4 4.2587714285714 4 4.2587714285714 4 4.2587714285714 4 4.2587714285714 4 4.2587714285714
CL(5) 7.1043 0 0.0489 0.0343 0.0072 -0.1857 0.1582 0.0476 0.1654 -0.0959 0.0407 0.0383 0.0054 -0.0252 0.0561 -0.0363 0.0235 -0.0083 -0.0024 0.0157 -0.0514 0.0254 0.064 0.0132 0.0206 -0.0307 1.02228 0.988771 0.988771 0.988771 0.988771 0.988771 4 4.2587714285714 4 4.2587714285714 4 4.2587714285714 4 4.2587714285714 4 4.2587714285714
CL(6) 7.1046 0 -0.0364 -0.0377 -0.0336 -0.3536 -0.1402 -0.0183 0.1285 0.0752 0.0475 -0.0234 0.0287 0.0437 0.0453 0.0772 0.0046 0.1177 0.0603 0.0004 0.0434 -0.0245 -0.0258 -0.0171 0.0226 -0.0185 1.020533 0.975565 0.975565 0.975565 0.975565 0.975565 4 4.2587714285714 4 4.2587714285714 4 4.2587714285714 4 4.2587714285714 4 4.2587714285714
CL(7) 6.8726 0 -0.0099 0.011 0.0247 -0.2233 -0.0491 -0.0685 0.1892 0.0694 0.0411 0.0004 0.0551 0.0383 -0.0127 0.0015 0.0162 0.0132 0.0084 -0.0565 -0.0174 -0.0204 0.0126 -0.0425 0.0732 0.0392 1.022994 1.009062 1.009062 1.009062 1.009062 1.009062 4 4.2587714285714 4 4.2587714285714 4 4.2587714285714 4 4.2587714285714 4 4.2587714285714
CL(8) 6.9396 0 0.0334 -0.0241 -0.0033 -0.2009 0.0637 -0.0155 0.2171 -0.0162 0.0537 0.0084 0.0327 -0.0186 0.0305 -0.012 -0.011 -0.0107 0.0089 -0.0524 -0.0387 0.0066 0.0565 -0.0554 0.0242 0.0127 1.020216 0.989809 0.989809 0.989809 0.989809 0.989809 4 4.2587714285714 4 4.2587714285714 4 4.2587714285714 4 4.2587714285714 4 4.2587714285714
C(1) 3.8604 0 -0.0135 0.012 0.0269 0.0527 -0.0108 -0.0193 -0.0021 -0.0459 0.2152 -0.0009 -0.0201 0.205 0.0466 0.0265 0.0318 0 0 0 0 0 0 0 0 0 1.024264 0.9762 0.9762 0.9762 0.9762 0.9762 2 3.1762 2 3.1762 2 3.1762 3 3.1762 4 3.1762
C(2) 4.0178 0 -0.0026 0.059 0.0228 0.0539 -0.0264 -0.0454 -0.0279 0.0092 0.2443 -0.0131 0.02 0.1893 0.036 -0.0172 -0.0004 0 0 0 0 0 0 0 0 0 1.019562 0.974092 0.974092 0.974092 0.974092 0.974092 2 3.1762 2 3.1762 2 3.1762 3 3.1762 4 3.1762
C(3) 3.981 0 -0.0147 0.0175 0.0213 0.0253 -0.004 -0.0126 -0.022 0.0236 0.17 -0.0253 0.0156 0.1843 -0.019 0.0056 0.0235 0 0 0 0 0 0 0 0 0 1.014979 0.993866 0.993866 0.993866 0.993866 0.993866 2 3.1762 2 3.1762 2 3.1762 3 3.1762 4 3.1762
C(4) 4.1946 0 -0.0212 0.0096 0.0269 0.0322 -0.0032 -0.0564 -0.0296 -0.0303 0.2106 -0.01 -0.0056 0.1628 0.0351 0.006 -0.0005 0 0 0 0 0 0 0 0 0 1.006933 1.013647 1.013647 1.013647 1.013647 1.013647 2 3.1762 2 3.1762 2 3.1762 3 3.1762 4 3.1762
C(10) 3.8105 0 -0.0133 0.0081 -0.0023 0.005 -0.0302 -0.0044 -0.0419 0.004 0.2192 0.0185 0.03 0.145 -0.0138 0.0157 0.016 0 0 0 0 0 0 0 0 0 1.037635 0.987643 0.987643 0.987643 0.987643 0.987643 2 3.1762 2 3.1762 2 3.1762 3 3.1762 4 3.1762
C(5) 4.2154 0 -0.0179 0.0201 0.0218 0.0382 0.0142 -0.0281 -0.0048 -0.0233 0.2047 -0.0195 0.0109 0.1466 0.0155 -0.0381 0.0066 0 0 0 0 0 0 0 0 0 1.003023 1.037635 1.037635 1.037635 1.037635 1.037635 2 3.1762 2 3.1762 2 3.1762 3 3.1762 4 3.1762
C(6) 4.0161 0 -0.0093 0.0222 0.0363 0.0551 -0.0003 -0.0351 -0.019 0.0207 0.2163 0.0027 0.0089 0.1935 -0.0349 0.0054 0.0037 0 0 0 0 0 0 0 0 0 1.020329 0.993848 0.993848 0.993848 0.993848 0.993848 2 3.1762 2 3.1762 2 3.1762 3 3.1762 4 3.1762
C(7) 4.0685 0 -0.019 0.0225 0.0404 0.0779 -0.0254 -0.0626 -0.026 -0.0115 0.2304 -0.0129 0.0019 0.2079 0.0283 0.022 0.0234 0 0 0 0 0 0 0 0 0 1.007474 0.98011 0.98011 0.98011 0.98011 0.98011 2 3.1762 2 3.1762 2 3.1762 3 3.1762 4 3.1762
C(8) 3.7923 0 0.0119 0.0536 -0.0208 0.0073 -0.0195 -0.032 -0.0113 -0.0216 0.213 -0.0048 0.0081 0.1781 0.0376 -0.0386 0.0062 0 0 0 0 0 0 0 0 0 1.03386 0.991947 0.991947 0.991947 0.991947 0.991947 2 3.1762 2 3.1762 2 3.1762 3 3.1762 4 3.1762
C(9) 3.9065 0 -0.0138 -0.0381 -0.0271 0.0258 -0.0018 0.0033 -0.0453 -0.0036 0.2507 -0.066 0.0203 0.1945 0.0011 0.0076 0.0375 0 0 0 0 0 0 0 0 0 1.022925 0.967296 0.967296 0.967296 0.967296 0.967296 2 3.1762 2 3.1762 2 3.1762 3 3.1762 4 3.1762

loop_
_atom_site_aniso_label
_atom_site_aniso_U_11
_atom_site_aniso_U_22
_atom_site_aniso_U_33
_atom_site_aniso_U_12
_atom_site_aniso_U_13
_atom_site_aniso_U_23
CL(1) 0.015929 0.017994 0.011817 0.002357 -0.00162 0.000324
CL(2) 0.024822 0.019976 0.009581 0.000669 0.005808 -0.00019
CL(3) 0.014588 0.022169 0.018365 -0.000902 0.008847 -0.004431
CL(4) 0.010523 0.02313 0.017177 0.002959 0.001633 0.000676
CL(5) 0.014605 0.021475 0.012974 -0.003713 -0.000555 -0.002856
CL(6) 0.022456 0.02344 0.009553 0.001398 0.004503 -0.002002
CL(7) 0.016301 0.019633 0.01916 -0.000345 0.010744 -0.000507
CL(8) 0.009551 0.017787 0.018729 -0.001124 0.002045 -0.002466
C(1) 0.012349 0.010588 0.009214 0.000552 0.001714 -0.000046
C(2) 0.015011 0.011874 0.009338 -0.000417 0.00378 -0.000456
C(3) 0.0123 0.012401 0.012252 -0.000361 0.005106 -0.000735
C(4) 0.009945 0.012635 0.011765 0.000039 0.003138 0.000449
C(10) 0.009728 0.010894 0.009317 -0.000601 0.002265 0.000102
C(5) 0.011872 0.012517 0.009328 -0.000991 0.00165 -0.000303
C(6) 0.014395 0.012839 0.009426 0.000033 0.003555 -0.000427
C(7) 0.012131 0.011799 0.0123 0.0001 0.005074 -0.000129
C(8) 0.009965 0.010434 0.012121 -0.000157 0.002997 -0.000613
C(9) 0.009796 0.009746 0.009334 -0.000069 0.001955 -0.000346

loop_
_atom_site_label
_atom_site_fract_x
_atom_site_fract_y
_atom_site_fract_z
_atom_site_occupancy
_atom_site_symmetry_multiplicity
_atom_site_U_iso_or_equiv
CL(1) 0.14317 0.184182 0.624986 1 4 0.016
CL(2) 0.406929 0.120212 0.558608 1 4 0.018
CL(3) 0.680523 0.006077 0.65565 1 4 0.018
CL(4) 0.701866 0.000092 0.824046 1 4 0.017
CL(5) 0.593019 0.256208 0.934126 1 4 0.017
CL(6) 0.333282 0.236139 1.010074 1 4 0.018
CL(7) 0.050696 0.118306 0.92299 1 4 0.018
CL(8) 0.012977 0.071211 0.756978 1 4 0.015
C(1) 0.292082 0.131362 0.684414 1 4 0.011
C(2) 0.411578 0.107957 0.65245 1 4 0.012
C(3) 0.540119 0.0681 0.69711 1 4 0.012
C(4) 0.549795 0.076889 0.773081 1 4 0.011
C(10) 0.43183 0.126817 0.807676 1 4 0.010
C(5) 0.440826 0.176348 0.884188 1 4 0.011
C(6) 0.323239 0.180835 0.918386 1 4 0.012
C(7) 0.191673 0.139965 0.877224 1 4 0.012
C(8) 0.177477 0.1209 0.801154 1 4 0.011
C(9) 0.296961 0.126691 0.763244 1 4 0.010

loop_
_geom_angle_atom_site_label_1
_geom_angle_atom_site_label_2
_geom_angle_atom_site_label_3
_geom_angle
_geom_angle_site_symmetry_1
_geom_angle_site_symmetry_2
_geom_angle_site_symmetry_3
_geom_angle_publ_flag
CL(1) C(1) C(2) 116.13701895605 1_555 1_555 1_555 yes
CL(1) C(1) C(9) 122.75027159649 1_555 1_555 1_555 yes
C(2) C(1) C(9) 120.91255116937 1_555 1_555 1_555 yes
CL(2) C(2) C(1) 121.01993563772 1_555 1_555 1_555 yes
CL(2) C(2) C(3) 118.67331753615 1_555 1_555 1_555 yes
C(1) C(2) C(3) 120.28472214848 1_555 1_555 1_555 yes
CL(3) C(3) C(2) 119.28403483197 1_555 1_555 1_555 yes
CL(3) C(3) C(4) 120.99942744425 1_555 1_555 1_555 yes
C(2) C(3) C(4) 119.70857295367 1_555 1_555 1_555 yes
CL(4) C(4) C(3) 117.28413289807 1_555 1_555 1_555 yes
CL(4) C(4) C(10) 121.38527203296 1_555 1_555 1_555 yes
C(3) C(4) C(10) 120.91717676356 1_555 1_555 1_555 yes
C(4) C(10) C(5) 123.58840936498 1_555 1_555 1_555 yes
C(4) C(10) C(9) 118.20976298283 1_555 1_555 1_555 yes
C(5) C(10) C(9) 118.20156897263 1_555 1_555 1_555 yes
CL(5) C(5) C(10) 121.74868716707 1_555 1_555 1_555 yes
CL(5) C(5) C(6) 117.1848343477 1_555 1_555 1_555 yes
C(10) C(5) C(6) 120.703539386 1_555 1_555 1_555 yes
CL(6) C(6) C(5) 121.05359472492 1_555 1_555 1_555 yes
CL(6) C(6) C(7) 119.11618760127 1_555 1_555 1_555 yes
C(5) C(6) C(7) 119.82965080569 1_555 1_555 1_555 yes
CL(7) C(7) C(6) 118.91968992177 1_555 1_555 1_555 yes
CL(7) C(7) C(8) 120.77881099471 1_555 1_555 1_555 yes
C(6) C(7) C(8) 120.29378014279 1_555 1_555 1_555 yes
CL(8) C(8) C(7) 116.23973579598 1_555 1_555 1_555 yes
CL(8) C(8) C(9) 122.73335207227 1_555 1_555 1_555 yes
C(7) C(8) C(9) 120.81017239999 1_555 1_555 1_555 yes
C(1) C(9) C(10) 117.47498911951 1_555 1_555 1_555 yes
C(1) C(9) C(8) 125.01750683379 1_555 1_555 1_555 yes
C(10) C(9) C(8) 117.5066386651 1_555 1_555 1_555 yes

loop_
_geom_bond_atom_site_label_1
_geom_bond_atom_site_label_2
_geom_bond_distance
_geom_bond_site_symmetry_1
_geom_bond_site_symmetry_2
_geom_bond_publ_flag
CL(1) C(1) 1.7206054088507 1_555 1_555 yes
CL(2) C(2) 1.7115773186888 1_555 1_555 yes
CL(3) C(3) 1.7129411253466 1_555 1_555 yes
CL(4) C(4) 1.7187882187545 1_555 1_555 yes
CL(5) C(5) 1.7191456017804 1_555 1_555 yes
CL(6) C(6) 1.7110012122797 1_555 1_555 yes
CL(7) C(7) 1.7129833717341 1_555 1_555 yes
CL(8) C(8) 1.720251761359 1_555 1_555 yes
C(1) C(2) 1.3839997360275 1_555 1_555 yes
C(1) C(9) 1.4351742490759 1_555 1_555 yes
C(2) C(3) 1.4184536637821 1_555 1_555 yes
C(3) C(4) 1.3795618901182 1_555 1_555 yes
C(4) C(10) 1.4327709109187 1_555 1_555 yes
C(10) C(5) 1.4330993436733 1_555 1_555 yes
C(10) C(9) 1.4381324958167 1_555 1_555 yes
C(5) C(6) 1.380382223523 1_555 1_555 yes
C(6) C(7) 1.416689745942 1_555 1_555 yes
C(7) C(8) 1.3839355682104 1_555 1_555 yes
C(8) C(9) 1.4367695561806 1_555 1_555 yes

loop_
_geom_torsion_atom_site_label_1
_geom_torsion_atom_site_label_2
_geom_torsion_atom_site_label_3
_geom_torsion_atom_site_label_4
_geom_torsion
_geom_torsion_site_symmetry_1
_geom_torsion_site_symmetry_2
_geom_torsion_site_symmetry_3
_geom_torsion_site_symmetry_4
_geom_torsion_publ_flag
CL(1) C(1) C(2) CL(2) -3.0872062912521 1_555 1_555 1_555 1_555 yes
CL(1) C(1) C(2) C(3) 178.64273719862 1_555 1_555 1_555 1_555 yes
CL(1) C(1) C(9) C(10) -164.99942927199 1_555 1_555 1_555 1_555 yes
CL(1) C(1) C(9) C(8) 15.349338429454 1_555 1_555 1_555 1_555 yes
C(9) C(1) C(2) CL(2) -178.08385866186 1_555 1_555 1_555 1_555 yes
C(9) C(1) C(2) C(3) 3.6460848280137 1_555 1_555 1_555 1_555 yes
C(2) C(1) C(9) C(10) 9.6589238608666 1_555 1_555 1_555 1_555 yes
C(2) C(1) C(9) C(8) -169.9923126399 1_555 1_555 1_555 1_555 yes
CL(2) C(2) C(3) CL(3) -7.8317822755476 1_555 1_555 1_555 1_555 yes
CL(2) C(2) C(3) C(4) 173.184701385 1_555 1_555 1_555 1_555 yes
C(1) C(2) C(3) CL(3) 170.4784774834 1_555 1_555 1_555 1_555 yes
C(1) C(2) C(3) C(4) -8.5050430582704 1_555 1_555 1_555 1_555 yes
CL(3) C(3) C(4) CL(4) -6.5930113882377 1_555 1_555 1_555 1_555 yes
CL(3) C(3) C(4) C(10) -179.31312945417 1_555 1_555 1_555 1_555 yes
C(2) C(3) C(4) CL(4) 172.37268010439 1_555 1_555 1_555 1_555 yes
C(2) C(3) C(4) C(10) -0.34743796154548 1_555 1_555 1_555 1_555 yes
CL(4) C(4) C(10) C(5) 21.081470482493 1_555 1_555 1_555 1_555 yes
CL(4) C(4) C(10) C(9) -158.72836162755 1_555 1_555 1_555 1_555 yes
C(3) C(4) C(10) C(5) -166.49911076573 1_555 1_555 1_555 1_555 yes
C(3) C(4) C(10) C(9) 13.69106132644 1_555 1_555 1_555 1_555 yes
C(4) C(10) C(5) CL(5) 22.238838570373 1_555 1_555 1_555 1_555 yes
C(4) C(10) C(5) C(6) -164.87322024706 1_555 1_555 1_555 1_555 yes
C(4) C(10) C(9) C(1) -17.990824844637 1_555 1_555 1_555 1_555 yes
C(4) C(10) C(9) C(8) 161.68714298204 1_555 1_555 1_555 1_555 yes
C(9) C(10) C(5) CL(5) -157.95131893611 1_555 1_555 1_555 1_555 yes
C(5) C(10) C(9) C(1) 162.1889339637 1_555 1_555 1_555 1_555 yes
C(9) C(10) C(5) C(6) 14.936626448665 1_555 1_555 1_555 1_555 yes
C(5) C(10) C(9) C(8) -18.133102411831 1_555 1_555 1_555 1_555 yes
CL(5) C(5) C(6) CL(6) -7.8587499828325 1_555 1_555 1_555 1_555 yes
CL(5) C(5) C(6) C(7) 171.86389552847 1_555 1_555 1_555 1_555 yes
C(10) C(5) C(6) CL(6) 178.93859896571 1_555 1_555 1_555 1_555 yes
C(10) C(5) C(6) C(7) -1.3387597251916 1_555 1_555 1_555 1_555 yes
CL(6) C(6) C(7) CL(7) -8.1839753244411 1_555 1_555 1_555 1_555 yes
CL(6) C(6) C(7) C(8) 170.81301107611 1_555 1_555 1_555 1_555 yes
C(5) C(6) C(7) CL(7) 172.08800225463 1_555 1_555 1_555 1_555 yes
C(5) C(6) C(7) C(8) -8.9150155470271 1_555 1_555 1_555 1_555 yes
CL(7) C(7) C(8) CL(8) -1.0426241016761 1_555 1_555 1_555 1_555 yes
CL(7) C(7) C(8) C(9) -175.83625518631 1_555 1_555 1_555 1_555 yes
C(6) C(7) C(8) CL(8) 179.97924909135 1_555 1_555 1_555 1_555 yes
C(6) C(7) C(8) C(9) 5.1856180067144 1_555 1_555 1_555 1_555 yes
CL(8) C(8) C(9) C(1) 13.615728212984 1_555 1_555 1_555 1_555 yes
CL(8) C(8) C(9) C(10) -166.03540802196 1_555 1_555 1_555 1_555 yes
C(7) C(8) C(9) C(1) -171.93678161195 1_555 1_555 1_555 1_555 yes
C(7) C(8) C(9) C(10) 8.4120863553194 1_555 1_555 1_555 1_555 yes

loop_
_atom_local_dummy_label
_atom_local_dummy_fract_x
_atom_local_dummy_fract_y
_atom_local_dummy_fract_z
DUM0 0 0 0
